data_7713623
loop_
_publ_author_name
'Xu, Vivian'
'Pandey, Bedraj'
'Jayawardhena, J. P. I. Dulmini'
'Krause, Jeanette A.'
'Guan, Hairong'

_publ_section_title
;
 The curious cases of tetrahydrosalen-type ligands interacting with
 Ni(II): structures and ligand-based oxidation reactions
;
_journal_name_full 'Dalton Transactions'
_journal_paper_doi 10.1039/D3DT02023A
_journal_year 2023
_chemical_formula_moiety 'C44 H46 N4 O4 Ni, 2(C3 H6 O)'
_chemical_formula_sum 'C50 H58 N4 Ni O6'
_chemical_formula_weight 869.71
_space_group_crystal_system monoclinic
_space_group_IT_number 14
_space_group_name_Hall '-P 2yn'
_space_group_name_H-M_alt 'P 1 21/n 1'
_atom_sites_solution_hydrogens mixed
_atom_sites_solution_primary direct
_atom_sites_solution_secondary difmap
_audit_creation_method SHELXL-2017/1
_audit_update_record
;
2023-06-26 deposited with the CCDC.	2023-08-01 downloaded from the CCDC.
;
_cell_angle_alpha 90
_cell_angle_beta 102.8966(15)
_cell_angle_gamma 90
_cell_formula_units_Z 4
_cell_length_a 15.0666(12)
_cell_length_b 12.2635(10)
_cell_length_c 24.4101(19)
_cell_measurement_reflns_used 7107
_cell_measurement_temperature 150(2)
_cell_measurement_theta_max 28.19
_cell_measurement_theta_min 2.21
_cell_volume 4396.5(6)
_computing_cell_refinement 'Bruker SAINT v8.38A (Bruker, 2016)'
_computing_data_collection 'Bruker APEX3 v2018.1.0 (Bruker, 2018)'
_computing_data_reduction 'Bruker SAINT v8.38A (Bruker, 2016)'
_computing_molecular_graphics 'Bruker SHELXTL v6.14'
_computing_publication_material 'Bruker SHELXTL v6.14'
_computing_structure_refinement 'SHELXL-2017/1 (Sheldrick, 2017, G.M. Sheldrick (2015) Acta Cryst., C71, 3-8)'
_computing_structure_solution 'Bruker SHELXTL v6.14'
_diffrn_ambient_temperature 150(2)
_diffrn_measured_fraction_theta_full 1.000
_diffrn_measured_fraction_theta_max 0.999
_diffrn_measurement_device_type 'Bruker APEX-II CCD'
_diffrn_measurement_method '\w scans'
_diffrn_radiation_monochromator 'Bruker TRIUMPH curved-graphite'
_diffrn_radiation_type MoK\a
_diffrn_radiation_wavelength 0.71073
_diffrn_reflns_av_R_equivalents 0.0576
_diffrn_reflns_av_unetI/netI 0.0583
_diffrn_reflns_Laue_measured_fraction_full 1.000
_diffrn_reflns_Laue_measured_fraction_max 0.999
_diffrn_reflns_limit_h_max 20
_diffrn_reflns_limit_h_min -20
_diffrn_reflns_limit_k_max 16
_diffrn_reflns_limit_k_min -16
_diffrn_reflns_limit_l_max 29
_diffrn_reflns_limit_l_min -32
_diffrn_reflns_number 47181
_diffrn_reflns_point_group_measured_fraction_full 1.000
_diffrn_reflns_point_group_measured_fraction_max 0.999
_diffrn_reflns_theta_full 25.242
_diffrn_reflns_theta_max 28.341
_diffrn_reflns_theta_min 1.458
_diffrn_source 'fine-focus sealed tube'
_exptl_absorpt_coefficient_mu 0.496
_exptl_absorpt_correction_T_max 0.862
_exptl_absorpt_correction_T_min 0.819
_exptl_absorpt_correction_type multi-scan
_exptl_absorpt_process_details 'SADABS 2016/2 (L.Krause, et al. J. Appl. Cryst. (2015), 48, 3-10)'
_exptl_crystal_colour 'pale pink'
_exptl_crystal_density_diffrn 1.314
_exptl_crystal_description block
_exptl_crystal_F_000 1848
_exptl_crystal_size_max 0.140
_exptl_crystal_size_mid 0.124
_exptl_crystal_size_min 0.079
_refine_diff_density_max 0.353
_refine_diff_density_min -0.363
_refine_diff_density_rms 0.060
_refine_ls_extinction_method none
_refine_ls_goodness_of_fit_ref 1.013
_refine_ls_hydrogen_treatment mixed
_refine_ls_matrix_type full
_refine_ls_number_parameters 576
_refine_ls_number_reflns 10956
_refine_ls_number_restraints 0
_refine_ls_restrained_S_all 1.013
_refine_ls_R_factor_all 0.0798
_refine_ls_R_factor_gt 0.0430
_refine_ls_shift/su_max 0.003
_refine_ls_shift/su_mean 0.000
_refine_ls_structure_factor_coef Fsqd
_refine_ls_weighting_details 'w=1/[\s^2^(Fo^2^)+(0.0397P)^2^+1.5014P] where P=(Fo^2^+2Fc^2^)/3'
_refine_ls_weighting_scheme calc
_refine_ls_wR_factor_gt 0.0877
_refine_ls_wR_factor_ref 0.0989
_reflns_Friedel_coverage 0.000
_reflns_number_gt 7548
_reflns_number_total 10956
_reflns_threshold_expression 'I > 2\s(I)'
_cod_data_source_file d3dt02023a2.cif
_cod_data_source_block NiHsalophan-Me2_2acetone
_cod_original_sg_symbol_H-M 'P 21/n'
_cod_database_code 7713623
_shelx_shelxl_version_number 2017/1
_shelx_space_group_comment
;
The symmetry employed for this shelxl refinement is uniquely defined
by the following loop, which should always be used as a source of
symmetry information in preference to the above space-group names.
They are only intended as comments.
;
_shelx_estimated_absorpt_t_min 0.934
_shelx_estimated_absorpt_t_max 0.962

loop_
_space_group_symop_operation_xyz
'x, y, z'
'-x+1/2, y+1/2, -z+1/2'
'-x, -y, -z'
'x-1/2, -y-1/2, z-1/2'

loop_
_atom_site_label
_atom_site_type_symbol
_atom_site_fract_x
_atom_site_fract_y
_atom_site_fract_z
_atom_site_U_iso_or_equiv
_atom_site_adp_type
_atom_site_occupancy
_atom_site_site_symmetry_order
_atom_site_calc_flag
_atom_site_refinement_flags_posn
_atom_site_refinement_flags_adp
_atom_site_refinement_flags_occupancy
_atom_site_disorder_assembly
_atom_site_disorder_group
Ni Ni 0.50462(2) 0.69519(2) 0.75768(2) 0.01495(7) Uani 1 1 d . . . . .
O1 O 0.59977(9) 0.58872(10) 0.80381(5) 0.0185(3) Uani 1 1 d . . . . .
O2 O 0.75652(10) 0.57707(12) 0.78214(6) 0.0244(3) Uani 1 1 d . . . . .
H5 H 0.7024(17) 0.5781(19) 0.7909(9) 0.037 Uiso 1 1 d . U . . .
O3 O 0.40783(9) 0.79958(10) 0.71080(5) 0.0196(3) Uani 1 1 d . . . . .
O4 O 0.25307(10) 0.80837(12) 0.73548(6) 0.0280(3) Uani 1 1 d . . . . .
H6 H 0.3069(18) 0.809(2) 0.7266(10) 0.042 Uiso 1 1 d . U . . .
N1 N 0.40772(11) 0.56990(12) 0.74727(7) 0.0165(3) Uani 1 1 d . . . . .
H1 H 0.3584(14) 0.5898(16) 0.7589(8) 0.020 Uiso 1 1 d . U . . .
N2 N 0.52413(11) 0.63301(12) 0.67995(7) 0.0163(3) Uani 1 1 d . . . . .
H2 H 0.5242(14) 0.6891(17) 0.6584(8) 0.020 Uiso 1 1 d . U . . .
N3 N 0.60028(11) 0.82275(12) 0.76742(7) 0.0170(3) Uani 1 1 d . . . . .
H3 H 0.6490(15) 0.8020(16) 0.7562(8) 0.020 Uiso 1 1 d . U . . .
N4 N 0.48649(11) 0.75850(13) 0.83593(7) 0.0172(3) Uani 1 1 d . . . . .
H4 H 0.4844(15) 0.7025(17) 0.8576(9) 0.021 Uiso 1 1 d . U . . .
C1 C 0.57529(14) 0.53864(15) 0.84700(8) 0.0190(4) Uani 1 1 d . . . . .
C2 C 0.63018(14) 0.54254(16) 0.90205(8) 0.0231(4) Uani 1 1 d . . . . .
C3 C 0.59789(16) 0.49319(18) 0.94498(9) 0.0302(5) Uani 1 1 d . . . . .
H3A H 0.634275 0.495728 0.982143 0.036 Uiso 1 1 calc R U . . .
C4 C 0.51477(17) 0.44052(18) 0.93563(9) 0.0323(5) Uani 1 1 d . . . . .
H4A H 0.493970 0.408949 0.966026 0.039 Uiso 1 1 calc R U . . .
C5 C 0.46227(15) 0.43435(16) 0.88150(9) 0.0260(5) Uani 1 1 d . . . . .
H5A H 0.405497 0.397274 0.874594 0.031 Uiso 1 1 calc R U . . .
C6 C 0.49192(14) 0.48197(15) 0.83710(8) 0.0194(4) Uani 1 1 d . . . . .
C7 C 0.44081(14) 0.46597(15) 0.77780(8) 0.0196(4) Uani 1 1 d . . . . .
H7A H 0.387713 0.418387 0.777748 0.024 Uiso 1 1 calc R U . . .
H7B H 0.480736 0.427557 0.756925 0.024 Uiso 1 1 calc R U . . .
C8 C 0.38087(13) 0.54679(14) 0.68761(8) 0.0171(4) Uani 1 1 d . . . . .
C9 C 0.29926(14) 0.49568(15) 0.66398(9) 0.0223(4) Uani 1 1 d . . . . .
H9A H 0.258092 0.477170 0.686855 0.027 Uiso 1 1 calc R U . . .
C10 C 0.27752(14) 0.47148(16) 0.60711(9) 0.0255(5) Uani 1 1 d . . . . .
H10A H 0.221392 0.436906 0.590851 0.031 Uiso 1 1 calc R U . . .
C11 C 0.33814(14) 0.49805(16) 0.57413(9) 0.0248(5) Uani 1 1 d . . . . .
H11A H 0.323438 0.481374 0.535138 0.030 Uiso 1 1 calc R U . . .
C12 C 0.42002(14) 0.54870(15) 0.59744(8) 0.0217(4) Uani 1 1 d . . . . .
H12A H 0.461299 0.566402 0.574511 0.026 Uiso 1 1 calc R U . . .
C13 C 0.44171(13) 0.57359(14) 0.65438(8) 0.0175(4) Uani 1 1 d . . . . .
C14 C 0.61014(13) 0.57248(15) 0.67943(8) 0.0185(4) Uani 1 1 d . . . . .
H14A H 0.605343 0.537107 0.642431 0.022 Uiso 1 1 calc R U . . .
H14B H 0.619952 0.514931 0.708609 0.022 Uiso 1 1 calc R U . . .
C15 C 0.68962(13) 0.65101(15) 0.69068(8) 0.0174(4) Uani 1 1 d . . . . .
C16 C 0.69395(14) 0.72896(16) 0.64978(9) 0.0223(4) Uani 1 1 d . . . . .
H16A H 0.648845 0.729234 0.615674 0.027 Uiso 1 1 calc R U . . .
C17 C 0.76252(14) 0.80561(17) 0.65799(9) 0.0269(5) Uani 1 1 d . . . . .
H17A H 0.764360 0.858657 0.629901 0.032 Uiso 1 1 calc R U . . .
C18 C 0.82844(14) 0.80473(16) 0.70727(9) 0.0254(4) Uani 1 1 d . . . . .
H18A H 0.875625 0.857689 0.712836 0.030 Uiso 1 1 calc R U . . .
C19 C 0.82729(13) 0.72789(16) 0.74902(9) 0.0213(4) Uani 1 1 d . . . . .
C20 C 0.75649(13) 0.65112(15) 0.74057(8) 0.0177(4) Uani 1 1 d . . . . .
C21 C 0.72221(15) 0.59680(18) 0.91351(9) 0.0304(5) Uani 1 1 d . . . . .
H21A H 0.717772 0.666141 0.893117 0.046 Uiso 1 1 calc R U . . .
H21B H 0.765936 0.549109 0.900947 0.046 Uiso 1 1 calc R U . . .
H21C H 0.742761 0.610457 0.953913 0.046 Uiso 1 1 calc R U . . .
C22 C 0.89847(15) 0.72863(18) 0.80303(9) 0.0303(5) Uani 1 1 d . . . . .
H22A H 0.868850 0.724457 0.834867 0.046 Uiso 1 1 calc R U . . .
H22B H 0.934012 0.796097 0.805559 0.046 Uiso 1 1 calc R U . . .
H22C H 0.938972 0.665819 0.803903 0.046 Uiso 1 1 calc R U . . .
C23 C 0.43229(13) 0.84881(15) 0.66761(8) 0.0181(4) Uani 1 1 d . . . . .
C24 C 0.37815(14) 0.84313(16) 0.61225(9) 0.0236(4) Uani 1 1 d . . . . .
C25 C 0.41179(16) 0.89003(18) 0.56945(9) 0.0305(5) Uani 1 1 d . . . . .
H25A H 0.376365 0.885845 0.532077 0.037 Uiso 1 1 calc R U . . .
C26 C 0.49500(16) 0.94277(18) 0.57898(9) 0.0321(5) Uani 1 1 d . . . . .
H26A H 0.516925 0.972009 0.548459 0.038 Uiso 1 1 calc R U . . .
C27 C 0.54585(15) 0.95247(16) 0.63333(9) 0.0248(5) Uani 1 1 d . . . . .
H27A H 0.602281 0.990312 0.640404 0.030 Uiso 1 1 calc R U . . .
C28 C 0.51477(14) 0.90715(15) 0.67759(8) 0.0197(4) Uani 1 1 d . . . . .
C29 C 0.56315(14) 0.92535(15) 0.73716(8) 0.0202(4) Uani 1 1 d . . . . .
H29A H 0.520531 0.959799 0.757520 0.024 Uiso 1 1 calc R U . . .
H29B H 0.614029 0.976845 0.737972 0.024 Uiso 1 1 calc R U . . .
C30 C 0.62873(13) 0.84467(15) 0.82692(8) 0.0188(4) Uani 1 1 d . . . . .
C31 C 0.71021(14) 0.89728(16) 0.84987(9) 0.0241(5) Uani 1 1 d . . . . .
H31A H 0.749891 0.917973 0.826414 0.029 Uiso 1 1 calc R U . . .
C32 C 0.73362(15) 0.91958(18) 0.90682(9) 0.0308(5) Uani 1 1 d . . . . .
H32A H 0.789530 0.955140 0.922514 0.037 Uiso 1 1 calc R U . . .
C33 C 0.67548(16) 0.89003(19) 0.94097(9) 0.0320(5) Uani 1 1 d . . . . .
H33A H 0.691842 0.904893 0.980127 0.038 Uiso 1 1 calc R U . . .
C34 C 0.59365(15) 0.83894(17) 0.91823(9) 0.0268(5) Uani 1 1 d . . . . .
H34A H 0.553676 0.819412 0.941706 0.032 Uiso 1 1 calc R U . . .
C35 C 0.56994(13) 0.81618(15) 0.86098(8) 0.0190(4) Uani 1 1 d . . . . .
C36 C 0.40222(13) 0.82285(15) 0.83651(9) 0.0210(4) Uani 1 1 d . . . . .
H36A H 0.391591 0.876606 0.805476 0.025 Uiso 1 1 calc R U . . .
H36B H 0.410162 0.863177 0.872413 0.025 Uiso 1 1 calc R U . . .
C37 C 0.32151(13) 0.74774(15) 0.82987(9) 0.0206(4) Uani 1 1 d . . . . .
C38 C 0.31557(15) 0.68003(17) 0.87455(9) 0.0275(5) Uani 1 1 d . . . . .
H38A H 0.361501 0.683202 0.908233 0.033 Uiso 1 1 calc R U . . .
C39 C 0.24398(17) 0.60831(18) 0.87069(11) 0.0370(6) Uani 1 1 d . . . . .
H39A H 0.240792 0.562134 0.901446 0.044 Uiso 1 1 calc R U . . .
C40 C 0.17704(16) 0.60402(18) 0.82194(11) 0.0367(6) Uani 1 1 d . . . . .
H40A H 0.127710 0.554693 0.819571 0.044 Uiso 1 1 calc R U . . .
C41 C 0.18008(15) 0.67020(16) 0.77619(10) 0.0277(5) Uani 1 1 d . . . . .
C42 C 0.25344(14) 0.74234(15) 0.78046(9) 0.0216(4) Uani 1 1 d . . . . .
C43 C 0.28567(15) 0.79042(18) 0.60128(10) 0.0306(5) Uani 1 1 d . . . . .
H43A H 0.291215 0.716437 0.616854 0.046 Uiso 1 1 calc R U . . .
H43B H 0.260407 0.787036 0.560682 0.046 Uiso 1 1 calc R U . . .
H43C H 0.245167 0.833446 0.619166 0.046 Uiso 1 1 calc R U . . .
C44 C 0.10796(16) 0.66312(19) 0.72266(11) 0.0386(6) Uani 1 1 d . . . . .
H44A H 0.136858 0.662009 0.690461 0.058 Uiso 1 1 calc R U . . .
H44B H 0.067563 0.726502 0.719775 0.058 Uiso 1 1 calc R U . . .
H44C H 0.072446 0.596227 0.722867 0.058 Uiso 1 1 calc R U . . .
O5 O 0.91506(14) 0.64220(18) 0.49035(9) 0.0627(6) Uani 1 1 d . . . . .
C45 C 0.9447(2) 0.6433(2) 0.54020(12) 0.0447(7) Uani 1 1 d . . . . .
C46 C 0.8907(3) 0.6697(3) 0.58199(15) 0.0800(11) Uani 1 1 d . . . . .
H46A H 0.897348 0.611140 0.609924 0.120 Uiso 1 1 calc R U . . .
H46B H 0.826414 0.677146 0.563043 0.120 Uiso 1 1 calc R U . . .
H46C H 0.912486 0.738417 0.600763 0.120 Uiso 1 1 calc R U . . .
C47 C 1.0432(2) 0.6176(3) 0.56402(12) 0.0638(9) Uani 1 1 d . . . . .
H47A H 1.048156 0.567017 0.595633 0.096 Uiso 1 1 calc R U . . .
H47B H 1.076027 0.685054 0.577105 0.096 Uiso 1 1 calc R U . . .
H47C H 1.069588 0.584063 0.534879 0.096 Uiso 1 1 calc R U . . .
O6 O 0.58330(13) 0.63350(17) 0.52653(7) 0.0510(5) Uani 1 1 d . . . . .
C48 C 0.5632(2) 0.6986(3) 0.48989(11) 0.0516(7) Uani 1 1 d . . . . .
C49 C 0.6304(3) 0.7767(3) 0.4779(2) 0.1180(18) Uani 1 1 d . . . . .
H49A H 0.618249 0.849125 0.491541 0.177 Uiso 1 1 calc R U . . .
H49B H 0.626076 0.779795 0.437278 0.177 Uiso 1 1 calc R U . . .
H49C H 0.691733 0.753234 0.496915 0.177 Uiso 1 1 calc R U . . .
C50 C 0.4683(3) 0.7037(4) 0.45510(16) 0.1210(19) Uani 1 1 d . . . . .
H50A H 0.452706 0.779561 0.444448 0.182 Uiso 1 1 calc R U . . .
H50B H 0.425976 0.675441 0.476866 0.182 Uiso 1 1 calc R U . . .
H50C H 0.463910 0.659541 0.421154 0.182 Uiso 1 1 calc R U . . .

loop_
_atom_site_aniso_label
_atom_site_aniso_U_11
_atom_site_aniso_U_22
_atom_site_aniso_U_33
_atom_site_aniso_U_23
_atom_site_aniso_U_13
_atom_site_aniso_U_12
Ni 0.01178(13) 0.01430(11) 0.01895(13) -0.00155(10) 0.00379(10) -0.00042(10)
O1 0.0133(7) 0.0225(7) 0.0199(7) 0.0027(5) 0.0041(6) 0.0003(6)
O2 0.0139(7) 0.0295(7) 0.0305(8) 0.0098(6) 0.0062(7) 0.0027(6)
O3 0.0146(7) 0.0191(6) 0.0259(7) 0.0030(6) 0.0062(6) 0.0013(6)
O4 0.0154(8) 0.0341(8) 0.0360(9) 0.0061(7) 0.0088(7) 0.0031(7)
N1 0.0130(8) 0.0174(8) 0.0199(9) -0.0012(6) 0.0053(7) 0.0011(7)
N2 0.0133(8) 0.0142(7) 0.0216(9) 0.0010(6) 0.0042(7) 0.0003(6)
N3 0.0128(8) 0.0178(8) 0.0211(9) -0.0008(6) 0.0056(7) 0.0006(7)
N4 0.0124(8) 0.0173(8) 0.0233(9) -0.0010(7) 0.0066(7) -0.0007(7)
C1 0.0188(11) 0.0172(9) 0.0216(11) -0.0007(7) 0.0061(9) 0.0037(8)
C2 0.0230(11) 0.0240(10) 0.0214(11) -0.0026(8) 0.0029(9) 0.0037(9)
C3 0.0372(14) 0.0346(12) 0.0180(11) -0.0005(9) 0.0043(10) 0.0051(10)
C4 0.0442(15) 0.0324(12) 0.0246(12) 0.0045(9) 0.0164(11) 0.0002(11)
C5 0.0268(12) 0.0241(10) 0.0293(12) 0.0026(9) 0.0110(10) 0.0000(9)
C6 0.0197(11) 0.0168(9) 0.0229(11) 0.0009(8) 0.0069(9) 0.0040(8)
C7 0.0163(10) 0.0164(9) 0.0261(11) 0.0006(8) 0.0046(9) 0.0002(8)
C8 0.0152(10) 0.0149(8) 0.0201(10) 0.0008(7) 0.0017(8) 0.0008(7)
C9 0.0171(11) 0.0215(9) 0.0282(12) 0.0008(8) 0.0050(9) -0.0035(8)
C10 0.0181(11) 0.0260(10) 0.0287(12) -0.0020(9) -0.0029(9) -0.0059(9)
C11 0.0237(12) 0.0270(10) 0.0202(11) -0.0032(8) -0.0026(9) 0.0009(9)
C12 0.0200(11) 0.0247(10) 0.0200(11) 0.0007(8) 0.0039(9) 0.0012(8)
C13 0.0129(10) 0.0151(8) 0.0231(11) -0.0005(7) 0.0011(8) 0.0013(7)
C14 0.0138(10) 0.0172(9) 0.0247(11) -0.0008(8) 0.0049(9) 0.0017(8)
C15 0.0128(10) 0.0181(9) 0.0233(11) -0.0035(7) 0.0080(8) 0.0011(8)
C16 0.0183(11) 0.0281(10) 0.0215(11) 0.0002(8) 0.0065(9) 0.0019(8)
C17 0.0231(11) 0.0283(10) 0.0308(12) 0.0061(9) 0.0094(10) -0.0016(9)
C18 0.0188(11) 0.0231(10) 0.0347(12) 0.0008(9) 0.0070(9) -0.0045(9)
C19 0.0143(10) 0.0217(9) 0.0280(11) -0.0026(8) 0.0054(9) -0.0003(8)
C20 0.0144(10) 0.0177(8) 0.0224(11) 0.0008(8) 0.0069(8) 0.0042(8)
C21 0.0248(12) 0.0371(12) 0.0249(12) -0.0034(9) -0.0039(10) 0.0002(10)
C22 0.0227(12) 0.0321(11) 0.0336(13) -0.0011(9) 0.0005(10) -0.0051(10)
C23 0.0163(10) 0.0156(8) 0.0231(11) 0.0003(7) 0.0057(9) 0.0042(8)
C24 0.0206(11) 0.0206(9) 0.0280(12) 0.0008(8) 0.0022(9) 0.0042(8)
C25 0.0311(13) 0.0342(12) 0.0229(12) 0.0041(9) -0.0008(10) 0.0050(10)
C26 0.0365(14) 0.0369(12) 0.0244(12) 0.0083(9) 0.0100(11) 0.0025(11)
C27 0.0210(11) 0.0235(10) 0.0311(12) 0.0037(8) 0.0084(10) 0.0004(9)
C28 0.0188(11) 0.0165(9) 0.0243(11) 0.0008(8) 0.0059(9) 0.0038(8)
C29 0.0169(10) 0.0158(9) 0.0286(11) 0.0000(8) 0.0066(9) -0.0004(8)
C30 0.0167(10) 0.0176(9) 0.0221(11) -0.0034(7) 0.0044(9) -0.0005(8)
C31 0.0176(11) 0.0261(10) 0.0287(12) -0.0026(9) 0.0055(9) -0.0044(9)
C32 0.0196(12) 0.0384(12) 0.0322(13) -0.0094(10) 0.0011(10) -0.0108(10)
C33 0.0294(13) 0.0428(13) 0.0219(12) -0.0098(10) 0.0015(10) -0.0077(11)
C34 0.0248(12) 0.0329(11) 0.0239(11) -0.0059(9) 0.0075(10) -0.0043(9)
C35 0.0160(10) 0.0188(9) 0.0219(10) -0.0042(8) 0.0040(8) -0.0011(8)
C36 0.0164(10) 0.0186(9) 0.0290(11) -0.0055(8) 0.0074(9) -0.0002(8)
C37 0.0150(10) 0.0182(9) 0.0312(12) -0.0039(8) 0.0106(9) 0.0001(8)
C38 0.0212(11) 0.0321(11) 0.0311(12) -0.0005(9) 0.0102(10) 0.0002(9)
C39 0.0328(14) 0.0334(12) 0.0475(15) 0.0125(11) 0.0147(12) -0.0031(11)
C40 0.0241(13) 0.0279(12) 0.0596(17) 0.0050(11) 0.0124(13) -0.0084(10)
C41 0.0187(11) 0.0214(10) 0.0432(14) -0.0053(9) 0.0071(10) 0.0001(8)
C42 0.0166(11) 0.0186(9) 0.0322(12) -0.0035(8) 0.0111(9) 0.0028(8)
C43 0.0202(12) 0.0321(12) 0.0347(13) 0.0015(9) -0.0039(10) 0.0010(9)
C44 0.0248(13) 0.0326(12) 0.0548(17) -0.0075(11) 0.0009(12) -0.0070(10)
O5 0.0549(14) 0.0826(15) 0.0454(13) 0.0036(11) 0.0007(11) 0.0016(12)
C45 0.0594(19) 0.0347(13) 0.0451(17) -0.0025(11) 0.0222(15) -0.0002(13)
C46 0.087(3) 0.072(2) 0.098(3) -0.028(2) 0.056(2) -0.022(2)
C47 0.067(2) 0.080(2) 0.0404(17) -0.0028(15) 0.0044(16) 0.0127(18)
O6 0.0548(13) 0.0691(13) 0.0291(10) -0.0023(9) 0.0094(9) -0.0052(10)
C48 0.063(2) 0.0616(18) 0.0333(15) -0.0067(14) 0.0174(14) 0.0141(16)
C49 0.158(5) 0.064(2) 0.170(5) 0.039(3) 0.116(4) 0.023(3)
C50 0.108(4) 0.169(5) 0.061(3) -0.021(3) -0.034(3) 0.052(3)

loop_
_atom_type_symbol
_atom_type_description
_atom_type_scat_dispersion_real
_atom_type_scat_dispersion_imag
_atom_type_scat_source
C C 0.0033 0.0016 'International Tables Vol C Tables 4.2.6.8 and 6.1.1.4'
H H 0.0000 0.0000 'International Tables Vol C Tables 4.2.6.8 and 6.1.1.4'
N N 0.0061 0.0033 'International Tables Vol C Tables 4.2.6.8 and 6.1.1.4'
O O 0.0106 0.0060 'International Tables Vol C Tables 4.2.6.8 and 6.1.1.4'
Ni Ni 0.3393 1.1124 'International Tables Vol C Tables 4.2.6.8 and 6.1.1.4'

loop_
_geom_angle_atom_site_label_1
_geom_angle_atom_site_label_2
_geom_angle_atom_site_label_3
_geom_angle
_geom_angle_site_symmetry_1
_geom_angle_site_symmetry_3
_geom_angle_publ_flag
O1 Ni O3 178.98(5) . . ?
O1 Ni N1 89.00(6) . . ?
O3 Ni N1 90.04(6) . . ?
O1 Ni N3 91.93(6) . . ?
O3 Ni N3 89.03(6) . . ?
N1 Ni N3 179.06(7) . . ?
O1 Ni N2 92.42(6) . . ?
O3 Ni N2 87.10(6) . . ?
N1 Ni N2 81.95(6) . . ?
N3 Ni N2 98.05(6) . . ?
O1 Ni N4 87.37(6) . . ?
O3 Ni N4 93.11(6) . . ?
N1 Ni N4 98.64(6) . . ?
N3 Ni N4 81.36(6) . . ?
N2 Ni N4 179.36(6) . . ?
C1 O1 Ni 115.91(11) . . ?
C23 O3 Ni 115.41(11) . . ?
C8 N1 C7 108.63(14) . . ?
C8 N1 Ni 107.21(11) . . ?
C7 N1 Ni 114.60(12) . . ?
C13 N2 C14 113.95(14) . . ?
C13 N2 Ni 106.74(11) . . ?
C14 N2 Ni 118.57(12) . . ?
C30 N3 C29 109.43(14) . . ?
C30 N3 Ni 107.09(11) . . ?
C29 N3 Ni 113.36(12) . . ?
C35 N4 C36 113.28(14) . . ?
C35 N4 Ni 106.37(11) . . ?
C36 N4 Ni 118.56(12) . . ?
O1 C1 C6 118.84(17) . . ?
O1 C1 C2 121.81(18) . . ?
C6 C1 C2 119.35(18) . . ?
C3 C2 C1 118.3(2) . . ?
C3 C2 C21 121.01(19) . . ?
C1 C2 C21 120.70(18) . . ?
C4 C3 C2 122.4(2) . . ?
C3 C4 C5 119.2(2) . . ?
C4 C5 C6 120.5(2) . . ?
C5 C6 C1 120.21(19) . . ?
C5 C6 C7 120.99(18) . . ?
C1 C6 C7 118.58(17) . . ?
C6 C7 N1 114.28(15) . . ?
C9 C8 C13 120.18(18) . . ?
C9 C8 N1 121.95(17) . . ?
C13 C8 N1 117.82(17) . . ?
C10 C9 C8 120.21(19) . . ?
C11 C10 C9 119.55(19) . . ?
C10 C11 C12 120.62(19) . . ?
C11 C12 C13 119.92(19) . . ?
C12 C13 C8 119.52(18) . . ?
C12 C13 N2 121.81(17) . . ?
C8 C13 N2 118.56(17) . . ?
N2 C14 C15 109.55(14) . . ?
C16 C15 C20 118.93(18) . . ?
C16 C15 C14 117.91(18) . . ?
C20 C15 C14 123.13(17) . . ?
C17 C16 C15 121.1(2) . . ?
C16 C17 C18 119.49(19) . . ?
C17 C18 C19 121.35(19) . . ?
C18 C19 C20 118.70(19) . . ?
C18 C19 C22 121.04(18) . . ?
C20 C19 C22 120.23(18) . . ?
O2 C20 C15 121.96(17) . . ?
O2 C20 C19 117.65(18) . . ?
C15 C20 C19 120.38(17) . . ?
O3 C23 C28 118.78(17) . . ?
O3 C23 C24 121.96(18) . . ?
C28 C23 C24 119.25(18) . . ?
C25 C24 C23 118.04(19) . . ?
C25 C24 C43 121.7(2) . . ?
C23 C24 C43 120.29(19) . . ?
C26 C25 C24 122.6(2) . . ?
C27 C26 C25 119.3(2) . . ?
C26 C27 C28 120.2(2) . . ?
C27 C28 C23 120.52(19) . . ?
C27 C28 C29 121.57(18) . . ?
C23 C28 C29 117.75(17) . . ?
C28 C29 N3 113.67(15) . . ?
C35 C30 C31 120.00(18) . . ?
C35 C30 N3 118.00(17) . . ?
C31 C30 N3 121.93(17) . . ?
C32 C31 C30 120.08(19) . . ?
C31 C32 C33 120.0(2) . . ?
C34 C33 C32 120.2(2) . . ?
C33 C34 C35 120.0(2) . . ?
C30 C35 C34 119.74(18) . . ?
C30 C35 N4 118.58(17) . . ?
C34 C35 N4 121.62(17) . . ?
N4 C36 C37 110.04(14) . . ?
C38 C37 C42 119.00(19) . . ?
C38 C37 C36 118.24(19) . . ?
C42 C37 C36 122.75(18) . . ?
C39 C38 C37 120.9(2) . . ?
C40 C39 C38 119.6(2) . . ?
C39 C40 C41 121.5(2) . . ?
C40 C41 C42 118.4(2) . . ?
C40 C41 C44 121.2(2) . . ?
C42 C41 C44 120.4(2) . . ?
O4 C42 C37 122.44(18) . . ?
O4 C42 C41 116.97(19) . . ?
C37 C42 C41 120.55(19) . . ?
O5 C45 C46 124.5(3) . . ?
O5 C45 C47 120.2(3) . . ?
C46 C45 C47 115.3(3) . . ?
O6 C48 C49 121.1(3) . . ?
O6 C48 C50 120.5(3) . . ?
C49 C48 C50 118.3(4) . . ?

loop_
_geom_bond_atom_site_label_1
_geom_bond_atom_site_label_2
_geom_bond_distance
_geom_bond_site_symmetry_2
_geom_bond_publ_flag
Ni O1 2.0754(13) . ?
Ni O3 2.0808(13) . ?
Ni N1 2.0956(16) . ?
Ni N3 2.1042(16) . ?
Ni N2 2.1252(16) . ?
Ni N4 2.1353(16) . ?
O1 C1 1.341(2) . ?
O2 C20 1.362(2) . ?
O3 C23 1.336(2) . ?
O4 C42 1.363(2) . ?
N1 C8 1.450(2) . ?
N1 C7 1.504(2) . ?
N2 C13 1.455(2) . ?
N2 C14 1.496(2) . ?
N3 C30 1.445(2) . ?
N3 C29 1.502(2) . ?
N4 C35 1.453(2) . ?
N4 C36 1.498(2) . ?
C1 C6 1.409(3) . ?
C1 C2 1.413(3) . ?
C2 C3 1.389(3) . ?
C2 C21 1.507(3) . ?
C3 C4 1.382(3) . ?
C4 C5 1.382(3) . ?
C5 C6 1.390(3) . ?
C6 C7 1.493(3) . ?
C8 C9 1.386(3) . ?
C8 C13 1.392(3) . ?
C9 C10 1.386(3) . ?
C10 C11 1.384(3) . ?
C11 C12 1.385(3) . ?
C12 C13 1.389(3) . ?
C14 C15 1.513(3) . ?
C15 C16 1.394(3) . ?
C15 C20 1.397(3) . ?
C16 C17 1.378(3) . ?
C17 C18 1.379(3) . ?
C18 C19 1.391(3) . ?
C19 C20 1.403(3) . ?
C19 C22 1.502(3) . ?
C23 C28 1.407(3) . ?
C23 C24 1.416(3) . ?
C24 C25 1.384(3) . ?
C24 C43 1.505(3) . ?
C25 C26 1.383(3) . ?
C26 C27 1.381(3) . ?
C27 C28 1.386(3) . ?
C28 C29 1.491(3) . ?
C30 C35 1.388(3) . ?
C30 C31 1.389(3) . ?
C31 C32 1.383(3) . ?
C32 C33 1.385(3) . ?
C33 C34 1.384(3) . ?
C34 C35 1.391(3) . ?
C36 C37 1.505(3) . ?
C37 C38 1.389(3) . ?
C37 C42 1.400(3) . ?
C38 C39 1.379(3) . ?
C39 C40 1.379(3) . ?
C40 C41 1.390(3) . ?
C41 C42 1.401(3) . ?
C41 C44 1.504(3) . ?
O5 C45 1.199(3) . ?
C45 C46 1.476(4) . ?
C45 C47 1.501(4) . ?
O6 C48 1.187(3) . ?
C48 C49 1.470(5) . ?
C48 C50 1.492(5) . ?

loop_
_geom_hbond_atom_site_label_D
_geom_hbond_atom_site_label_H
_geom_hbond_atom_site_label_A
_geom_hbond_distance_DH
_geom_hbond_distance_HA
_geom_hbond_distance_DA
_geom_hbond_angle_DHA
_geom_hbond_site_symmetry_A
_geom_hbond_publ_flag
O2 H5 O1 0.89(2) 1.65(3) 2.5369(19) 175(2) . yes
O4 H6 O3 0.89(3) 1.65(3) 2.5374(19) 175(2) . yes

loop_
_geom_torsion_atom_site_label_1
_geom_torsion_atom_site_label_2
_geom_torsion_atom_site_label_3
_geom_torsion_atom_site_label_4
_geom_torsion
_geom_torsion_site_symmetry_1
_geom_torsion_site_symmetry_2
_geom_torsion_site_symmetry_3
_geom_torsion_site_symmetry_4
_geom_torsion_publ_flag
Ni O1 C1 C6 52.94(19) . . . . ?
Ni O1 C1 C2 -126.19(16) . . . . ?
O1 C1 C2 C3 176.81(18) . . . . ?
C6 C1 C2 C3 -2.3(3) . . . . ?
O1 C1 C2 C21 -4.5(3) . . . . ?
C6 C1 C2 C21 176.41(18) . . . . ?
C1 C2 C3 C4 0.3(3) . . . . ?
C21 C2 C3 C4 -178.4(2) . . . . ?
C2 C3 C4 C5 1.4(3) . . . . ?
C3 C4 C5 C6 -1.0(3) . . . . ?
C4 C5 C6 C1 -1.0(3) . . . . ?
C4 C5 C6 C7 173.49(18) . . . . ?
O1 C1 C6 C5 -176.44(17) . . . . ?
C2 C1 C6 C5 2.7(3) . . . . ?
O1 C1 C6 C7 8.9(3) . . . . ?
C2 C1 C6 C7 -171.94(17) . . . . ?
C5 C6 C7 N1 120.97(19) . . . . ?
C1 C6 C7 N1 -64.4(2) . . . . ?
C8 N1 C7 C6 165.47(16) . . . . ?
Ni N1 C7 C6 45.62(19) . . . . ?
C7 N1 C8 C9 77.0(2) . . . . ?
Ni N1 C8 C9 -158.65(15) . . . . ?
C7 N1 C8 C13 -100.39(19) . . . . ?
Ni N1 C8 C13 23.96(19) . . . . ?
C13 C8 C9 C10 -0.4(3) . . . . ?
N1 C8 C9 C10 -177.68(17) . . . . ?
C8 C9 C10 C11 0.4(3) . . . . ?
C9 C10 C11 C12 -0.2(3) . . . . ?
C10 C11 C12 C13 -0.2(3) . . . . ?
C11 C12 C13 C8 0.3(3) . . . . ?
C11 C12 C13 N2 -175.96(17) . . . . ?
C9 C8 C13 C12 0.0(3) . . . . ?
N1 C8 C13 C12 177.42(16) . . . . ?
C9 C8 C13 N2 176.36(16) . . . . ?
N1 C8 C13 N2 -6.2(2) . . . . ?
C14 N2 C13 C12 -65.6(2) . . . . ?
Ni N2 C13 C12 161.54(15) . . . . ?
C14 N2 C13 C8 118.10(18) . . . . ?
Ni N2 C13 C8 -14.75(19) . . . . ?
C13 N2 C14 C15 163.52(16) . . . . ?
Ni N2 C14 C15 -69.57(17) . . . . ?
N2 C14 C15 C16 -68.0(2) . . . . ?
N2 C14 C15 C20 109.77(19) . . . . ?
C20 C15 C16 C17 -0.2(3) . . . . ?
C14 C15 C16 C17 177.64(17) . . . . ?
C15 C16 C17 C18 0.5(3) . . . . ?
C16 C17 C18 C19 0.0(3) . . . . ?
C17 C18 C19 C20 -0.9(3) . . . . ?
C17 C18 C19 C22 -178.9(2) . . . . ?
C16 C15 C20 O2 -179.75(17) . . . . ?
C14 C15 C20 O2 2.5(3) . . . . ?
C16 C15 C20 C19 -0.6(3) . . . . ?
C14 C15 C20 C19 -178.39(17) . . . . ?
C18 C19 C20 O2 -179.66(17) . . . . ?
C22 C19 C20 O2 -1.6(3) . . . . ?
C18 C19 C20 C15 1.2(3) . . . . ?
C22 C19 C20 C15 179.26(18) . . . . ?
Ni O3 C23 C28 -53.36(19) . . . . ?
Ni O3 C23 C24 126.08(16) . . . . ?
O3 C23 C24 C25 -175.51(18) . . . . ?
C28 C23 C24 C25 3.9(3) . . . . ?
O3 C23 C24 C43 6.3(3) . . . . ?
C28 C23 C24 C43 -174.22(18) . . . . ?
C23 C24 C25 C26 -0.8(3) . . . . ?
C43 C24 C25 C26 177.3(2) . . . . ?
C24 C25 C26 C27 -2.1(3) . . . . ?
C25 C26 C27 C28 1.7(3) . . . . ?
C26 C27 C28 C23 1.4(3) . . . . ?
C26 C27 C28 C29 -173.87(19) . . . . ?
O3 C23 C28 C27 175.18(17) . . . . ?
C24 C23 C28 C27 -4.3(3) . . . . ?
O3 C23 C28 C29 -9.4(2) . . . . ?
C24 C23 C28 C29 171.18(17) . . . . ?
C27 C28 C29 N3 -117.1(2) . . . . ?
C23 C28 C29 N3 67.5(2) . . . . ?
C30 N3 C29 C28 -168.23(16) . . . . ?
Ni N3 C29 C28 -48.77(19) . . . . ?
C29 N3 C30 C35 99.10(19) . . . . ?
Ni N3 C30 C35 -24.2(2) . . . . ?
C29 N3 C30 C31 -77.9(2) . . . . ?
Ni N3 C30 C31 158.87(15) . . . . ?
C35 C30 C31 C32 1.2(3) . . . . ?
N3 C30 C31 C32 178.08(19) . . . . ?
C30 C31 C32 C33 -0.4(3) . . . . ?
C31 C32 C33 C34 -0.5(4) . . . . ?
C32 C33 C34 C35 0.6(3) . . . . ?
C31 C30 C35 C34 -1.0(3) . . . . ?
N3 C30 C35 C34 -178.07(17) . . . . ?
C31 C30 C35 N4 -178.29(17) . . . . ?
N3 C30 C35 N4 4.7(3) . . . . ?
C33 C34 C35 C30 0.2(3) . . . . ?
C33 C34 C35 N4 177.33(19) . . . . ?
C36 N4 C35 C30 -114.90(19) . . . . ?
Ni N4 C35 C30 17.1(2) . . . . ?
C36 N4 C35 C34 67.9(2) . . . . ?
Ni N4 C35 C34 -160.12(16) . . . . ?
C35 N4 C36 C37 -159.84(16) . . . . ?
Ni N4 C36 C37 74.45(18) . . . . ?
N4 C36 C37 C38 71.2(2) . . . . ?
N4 C36 C37 C42 -107.8(2) . . . . ?
C42 C37 C38 C39 0.0(3) . . . . ?
C36 C37 C38 C39 -179.04(19) . . . . ?
C37 C38 C39 C40 -0.3(3) . . . . ?
C38 C39 C40 C41 0.3(4) . . . . ?
C39 C40 C41 C42 0.1(3) . . . . ?
C39 C40 C41 C44 178.5(2) . . . . ?
C38 C37 C42 O4 177.99(17) . . . . ?
C36 C37 C42 O4 -3.0(3) . . . . ?
C38 C37 C42 C41 0.4(3) . . . . ?
C36 C37 C42 C41 179.36(17) . . . . ?
C40 C41 C42 O4 -178.15(18) . . . . ?
C44 C41 C42 O4 3.4(3) . . . . ?
C40 C41 C42 C37 -0.4(3) . . . . ?
C44 C41 C42 C37 -178.87(19) . . . . ?
